data_7230681
loop_
_publ_author_name
'Li, Changfu'
'Chai, Yingying'
'Zhou, Xinglong'
'Shen, Zhen'
'Ma, Beibei'
'Chen, Bojiang'
'Huang, Ridong'
'Chen, Hai'
'Li, Weimin'
'He, Yang'

_publ_section_title
;
 Choice of hydrogen bonds or halogen bonds by 2-halogenated
 5-morpholinomethylphenyl triazolo[1,5-a]pyridine
;
_journal_issue 22
_journal_name_full CrystEngComm
_journal_page_first 3006
_journal_paper_doi 10.1039/C8CE00423D
_journal_volume 20
_journal_year 2018
_chemical_formula_moiety 'C17 H17 Br N4 O'
_chemical_formula_sum 'C17 H17 Br N4 O'
_chemical_formula_weight 373.25
_space_group_crystal_system monoclinic
_space_group_IT_number 15
_space_group_name_Hall '-C 2yc'
_space_group_name_H-M_alt 'C 1 2/c 1'
_symmetry_space_group_name_Hall '-C 2yc'
_symmetry_space_group_name_H-M 'C 1 2/c 1'
_atom_sites_solution_hydrogens geom
_atom_sites_solution_primary dual
_audit_creation_date 2018-04-26
_audit_creation_method
;
Olex2 1.2
(compiled 2018.04.18 svn.r3501 for OlexSys, GUI svn.r5488)
;
_audit_update_record
;
2018-04-26 deposited with the CCDC.
2018-05-02 downloaded from the CCDC.
;
_cell_angle_alpha 90
_cell_angle_beta 102.622(5)
_cell_angle_gamma 90
_cell_formula_units_Z 8
_cell_length_a 19.1038(13)
_cell_length_b 6.8983(6)
_cell_length_c 25.726(2)
_cell_measurement_reflns_used 2080
_cell_measurement_temperature 296.15
_cell_measurement_theta_max 20.512
_cell_measurement_theta_min 2.994
_cell_volume 3308.3(5)
_computing_cell_refinement 'SAINT v7.68A (Bruker, 2009)'
_computing_data_reduction 'SAINT v7.68A (Bruker, 2009)'
_computing_molecular_graphics 'Olex2 (Dolomanov et al., 2009)'
_computing_publication_material 'Olex2 (Dolomanov et al., 2009)'
_computing_structure_refinement 'ShelXL (Sheldrick, 2015)'
_computing_structure_solution 'ShelXT (Sheldrick, 2015)'
_diffrn_ambient_temperature 296.15
_diffrn_measured_fraction_theta_full 1.000
_diffrn_measured_fraction_theta_max 1.000
_diffrn_measurement_device_type 'Bruker APEX-II CCD'
_diffrn_measurement_method '\f and \w scans'
_diffrn_radiation_type MoK\a
_diffrn_radiation_wavelength 0.71073
_diffrn_reflns_av_R_equivalents 0.0439
_diffrn_reflns_av_unetI/netI 0.0500
_diffrn_reflns_Laue_measured_fraction_full 1.000
_diffrn_reflns_Laue_measured_fraction_max 1.000
_diffrn_reflns_limit_h_max 22
_diffrn_reflns_limit_h_min -22
_diffrn_reflns_limit_k_max 8
_diffrn_reflns_limit_k_min -8
_diffrn_reflns_limit_l_max 30
_diffrn_reflns_limit_l_min -30
_diffrn_reflns_number 11977
_diffrn_reflns_point_group_measured_fraction_full 1.000
_diffrn_reflns_point_group_measured_fraction_max 1.000
_diffrn_reflns_theta_full 25.242
_diffrn_reflns_theta_max 25.243
_diffrn_reflns_theta_min 1.622
_diffrn_standards_number 0
_exptl_absorpt_coefficient_mu 2.495
_exptl_absorpt_correction_T_max 0.7456
_exptl_absorpt_correction_T_min 0.6010
_exptl_absorpt_correction_type multi-scan
_exptl_absorpt_process_details
'SADABS-2008/1 (Bruker,2008) was used for absorption correction. wR2(int) was 0.0623 before and 0.0424 after correction. The Ratio of minimum to maximum transmission is 0.8061. The \l/2 correction factor is 0.0015.'
_exptl_crystal_colour colourless
_exptl_crystal_colour_primary colourless
_exptl_crystal_density_diffrn 1.499
_exptl_crystal_description block
_exptl_crystal_F_000 1520
_exptl_crystal_size_max 0.28
_exptl_crystal_size_mid 0.15
_exptl_crystal_size_min 0.12
_refine_diff_density_max 1.521
_refine_diff_density_min -0.705
_refine_diff_density_rms 0.106
_refine_ls_extinction_method none
_refine_ls_goodness_of_fit_ref 1.123
_refine_ls_hydrogen_treatment constr
_refine_ls_matrix_type full
_refine_ls_number_parameters 301
_refine_ls_number_reflns 2992
_refine_ls_number_restraints 190
_refine_ls_restrained_S_all 1.187
_refine_ls_R_factor_all 0.1413
_refine_ls_R_factor_gt 0.0861
_refine_ls_shift/su_max 0.001
_refine_ls_shift/su_mean 0.000
_refine_ls_structure_factor_coef Fsqd
_refine_ls_weighting_details 'w=1/[\s^2^(Fo^2^)+(0.1606P)^2^+7.6872P] where P=(Fo^2^+2Fc^2^)/3'
_refine_ls_weighting_scheme calc
_refine_ls_wR_factor_gt 0.2606
_refine_ls_wR_factor_ref 0.2913
_reflns_Friedel_coverage 0.000
_reflns_number_gt 1726
_reflns_number_total 2992
_reflns_threshold_expression 'I > 2\s(I)'
_cod_data_source_file c8ce00423d2.cif
_cod_data_source_block 1571141(1)
_cod_depositor_comments 'Adding full bibliography for 7230677--7230683.cif.'
_cod_database_code 7230681
_shelx_shelxl_version_number 2014/7
_shelx_space_group_comment
;
The symmetry employed for this shelxl refinement is uniquely defined
by the following loop, which should always be used as a source of
symmetry information in preference to the above space-group names.
They are only intended as comments.
;
_shelx_estimated_absorpt_t_max 0.754
_shelx_estimated_absorpt_t_min 0.542
_olex2_refinement_description
;
1. Fixed Uiso
 At 1.2 times of:
  All C(H) groups, All C(H,H) groups
2. Restrained distances
 C23'-C22' = C20'-C19'
 1.56 with sigma of 0.02
 C17-C23
 2.4 with sigma of 0.02
 C19'-C22' = C23'-C20'
 3.1 with sigma of 0.02
 C23-C20
 3 with sigma of 0.02
 N18-O21
 2.8 with sigma of 0.02
 C19-O21
 2.32 with sigma of 0.02
 O21-C23
 2.32 with sigma of 0.02
 N18'-O21'
 2.8 with sigma of 0.02
 C19'-O21'
 2.4 with sigma of 0.02
 O21'-C23'
 2.4 with sigma of 0.02
 O21'-C20' = O21'-C22'
 1.31 with sigma of 0.02
 N18'-C23' = N18'-C19'
 1.46 with sigma of 0.02
 N18-C23 = N18-C19
 1.46 with sigma of 0.02
 C11-C5 \\sim C11'-C5
 with sigma of 0.02
 N18-C17 \\sim N18'-C17'
 with sigma of 0.02
 N18-C23 \\sim N18-C19
 with sigma of 0.02
 C23-C22 \\sim C20-C19 \\sim C20'-C19' \\sim C23'-C22'
 with sigma of 0.02
 O21-C22 \\sim O21'-C20' \\sim O21-C20 \\sim O21'-C22'
 with sigma of 0.02
 C17'-C23' \\sim C17'-C19'
 with sigma of 0.02
3. Rigid bond restraints
 C23, C19', C22'
 with sigma for 1-2 distances of 0.005 and sigma for 1-3 distances of 0.005
4. Uiso/Uaniso restraints and constraints
Uanis(C12) \\sim Ueq, Uanis(C11) \\sim Ueq, Uanis(C16) \\sim Ueq, Uanis(C13)
\\sim Ueq, Uanis(C14) \\sim Ueq, Uanis(C15) \\sim Ueq, Uanis(C17) \\sim Ueq,
Uanis(C11') \\sim Ueq, Uanis(C16') \\sim Ueq, Uanis(C12') \\sim Ueq,
Uanis(C15') \\sim Ueq, Uanis(C14') \\sim Ueq, Uanis(C13') \\sim Ueq,
Uanis(C17') \\sim Ueq: with sigma of 0.005 and sigma for terminal atoms of 0.01
Uanis(C22') \\sim Ueq, Uanis(C23') \\sim Ueq, Uanis(O21') \\sim Ueq,
Uanis(C20') \\sim Ueq, Uanis(C19') \\sim Ueq, Uanis(N18') \\sim Ueq, Uanis(C22)
\\sim Ueq, Uanis(C23) \\sim Ueq, Uanis(O21) \\sim Ueq, Uanis(C20) \\sim Ueq,
Uanis(C19) \\sim Ueq, Uanis(N18) \\sim Ueq: with sigma of 0.005 and sigma for
terminal atoms of 0.01
5. Others
 Fixed Sof: O21(0.5) O21'(0.5) N18(0.5) N18'(0.5) C12(0.5) H12(0.5) C11(0.5)
 C16(0.5) H16(0.5) C15(0.5) H15(0.5) C14(0.5) C13(0.5) H13(0.5) C17(0.5)
 H17A(0.5) H17B(0.5) C19(0.5) H19A(0.5) H19B(0.5) C20(0.5) H20A(0.5) H20B(0.5)
 C22(0.5) H22A(0.5) H22B(0.5) C23(0.5) H23A(0.5) H23B(0.5) C12'(0.5) H12'(0.5)
 C11'(0.5) C16'(0.5) H16'(0.5) C15'(0.5) H15'(0.5) C14'(0.5) C13'(0.5)
 H13'(0.5) C17'(0.5) H17C(0.5) H17D(0.5) C19'(0.5) H19C(0.5) H19D(0.5)
 C20'(0.5) H20C(0.5) H20D(0.5) C22'(0.5) H22C(0.5) H22D(0.5) C23'(0.5)
 H23C(0.5) H23D(0.5)
6.a Secondary CH2 refined with riding coordinates:
 C17(H17A,H17B), C19(H19A,H19B), C20(H20A,H20B), C22(H22A,H22B), C23(H23A,
 H23B), C17'(H17C,H17D), C19'(H19C,H19D), C20'(H20C,H20D), C22'(H22C,H22D),
 C23'(H23C,H23D)
6.b Aromatic/amide H refined with riding coordinates:
 C6(H6), C7(H7), C8(H8), C12(H12), C16(H16), C15(H15), C13(H13), C12'(H12'),
 C16'(H16'), C15'(H15'), C13'(H13')
6.c Fitted hexagon refined as free rotating group:
 C12(C11,C16,C15,C14,C13), C12'(C11',C16',C15',C14',C13')
;
_olex2_submission_special_instructions 'No special instructions were received'

loop_
_space_group_symop_operation_xyz
'x, y, z'
'-x, y, -z+1/2'
'x+1/2, y+1/2, z'
'-x+1/2, y+1/2, -z+1/2'
'-x, -y, -z'
'x, -y, z-1/2'
'-x+1/2, -y+1/2, -z'
'x+1/2, -y+1/2, z-1/2'

loop_
_atom_site_label
_atom_site_type_symbol
_atom_site_fract_x
_atom_site_fract_y
_atom_site_fract_z
_atom_site_U_iso_or_equiv
_atom_site_adp_type
_atom_site_occupancy
_atom_site_site_symmetry_order
_atom_site_calc_flag
_atom_site_refinement_flags_posn
_atom_site_refinement_flags_adp
_atom_site_refinement_flags_occupancy
_atom_site_disorder_assembly
_atom_site_disorder_group
Br10 Br 0.28143(5) 0.61290(16) 0.44266(5) 0.0927(6) Uani 1 1 d . . . . .
O21 O 0.6458(9) 0.144(2) 0.1785(5) 0.085(4) Uani 0.5 1 d D U P A 2
O21' O 0.6349(13) 0.084(3) 0.1924(7) 0.120(7) Uani 0.5 1 d D U P A 1
N1 N 0.3446(3) 0.9851(10) 0.4548(2) 0.0570(16) Uani 1 1 d . . . . .
N3 N 0.4088(3) 0.7493(8) 0.4231(2) 0.0462(13) Uani 1 1 d . . . . .
N4 N 0.4451(3) 0.9228(7) 0.42823(19) 0.0396(13) Uani 1 1 d . . . . .
N18 N 0.6358(5) 0.3172(15) 0.2724(4) 0.025(2) Uani 0.5 1 d D U P A 2
N18' N 0.6259(8) 0.238(2) 0.2855(5) 0.069(4) Uani 0.5 1 d D U P A 1
C2 C 0.3511(4) 0.8024(11) 0.4393(3) 0.0517(17) Uani 1 1 d . . . . .
C5 C 0.5114(4) 0.9547(10) 0.4171(2) 0.0433(15) Uani 1 1 d D . . . .
C6 C 0.5393(4) 1.1380(11) 0.4279(3) 0.0530(19) Uani 1 1 d . . . . .
H6 H 0.5849 1.1658 0.4227 0.064 Uiso 1 1 calc R . . . .
C7 C 0.4997(5) 1.2837(11) 0.4467(3) 0.062(2) Uani 1 1 d . . . . .
H7 H 0.5192 1.4072 0.4530 0.074 Uiso 1 1 calc R . . . .
C8 C 0.4341(5) 1.2488(12) 0.4560(3) 0.059(2) Uani 1 1 d . . . . .
H8 H 0.4081 1.3473 0.4677 0.071 Uiso 1 1 calc R . . . .
C9 C 0.4061(4) 1.0640(10) 0.4476(2) 0.0467(17) Uani 1 1 d . . . . .
C12 C 0.5167(5) 0.716(2) 0.3479(6) 0.051(5) Uani 0.5 1 d . U P A 2
H12 H 0.4678 0.7330 0.3347 0.062 Uiso 0.5 1 calc R . P A 2
C11 C 0.5507(8) 0.808(3) 0.3947(6) 0.035(9) Uani 0.5 1 d DG U P A 2
C16 C 0.6239(8) 0.783(3) 0.4144(6) 0.057(10) Uani 0.5 1 d G U P A 2
H16 H 0.6466 0.8442 0.4457 0.068 Uiso 0.5 1 calc R . P A 2
C15 C 0.6631(5) 0.665(2) 0.3873(5) 0.050(5) Uani 0.5 1 d G U P A 2
H15 H 0.7120 0.6481 0.4005 0.061 Uiso 0.5 1 calc R . P A 2
C14 C 0.6291(5) 0.5730(16) 0.3405(4) 0.041(3) Uani 0.5 1 d G U P A 2
C13 C 0.5559(5) 0.5984(16) 0.3208(4) 0.047(4) Uani 0.5 1 d G U P A 2
H13 H 0.5332 0.5368 0.2895 0.056 Uiso 0.5 1 calc R . P A 2
C17 C 0.6715(9) 0.466(3) 0.3131(6) 0.068(4) Uani 0.5 1 d D U P A 2
H17A H 0.7077 0.3995 0.3393 0.081 Uiso 0.5 1 calc R . P A 2
H17B H 0.6965 0.5576 0.2949 0.081 Uiso 0.5 1 calc R . P A 2
C19 C 0.6505(14) 0.095(2) 0.2694(6) 0.101(7) Uani 0.5 1 d D U P A 2
H19A H 0.6264 0.0285 0.2939 0.121 Uiso 0.5 1 calc R . P A 2
H19B H 0.7016 0.0729 0.2819 0.121 Uiso 0.5 1 calc R . P A 2
C20 C 0.6255(9) -0.005(2) 0.2113(6) 0.040(3) Uani 0.5 1 d D U P A 2
H20A H 0.6509 -0.1252 0.2089 0.048 Uiso 0.5 1 calc R . P A 2
H20B H 0.5742 -0.0287 0.2023 0.048 Uiso 0.5 1 calc R . P A 2
C22 C 0.6197(12) 0.331(3) 0.1839(9) 0.106(7) Uani 0.5 1 d D U P A 2
H22A H 0.5730 0.3306 0.1929 0.127 Uiso 0.5 1 calc R . P A 2
H22B H 0.6189 0.4114 0.1529 0.127 Uiso 0.5 1 calc R . P A 2
C23 C 0.6832(15) 0.384(3) 0.2329(8) 0.199(19) Uani 0.5 1 d D U P A 2
H23A H 0.7261 0.3066 0.2350 0.238 Uiso 0.5 1 calc R . P A 2
H23B H 0.6948 0.5214 0.2354 0.238 Uiso 0.5 1 calc R . P A 2
C12' C 0.5104(5) 0.6694(19) 0.3542(5) 0.036(4) Uani 0.5 1 d . U P A 1
H12' H 0.4615 0.6874 0.3410 0.043 Uiso 0.5 1 calc R . P A 1
C11' C 0.5475(8) 0.789(2) 0.3944(7) 0.047(11) Uani 0.5 1 d DG U P A 1
C16' C 0.6206(8) 0.762(2) 0.4141(6) 0.044(8) Uani 0.5 1 d G U P A 1
H16' H 0.6454 0.8423 0.4410 0.053 Uiso 0.5 1 calc R . P A 1
C15' C 0.6566(5) 0.616(2) 0.3936(5) 0.052(5) Uani 0.5 1 d G U P A 1
H15' H 0.7055 0.5976 0.4068 0.062 Uiso 0.5 1 calc R . P A 1
C14' C 0.6195(5) 0.4959(16) 0.3535(4) 0.051(4) Uani 0.5 1 d G U P A 1
C13' C 0.5464(5) 0.5228(15) 0.3337(4) 0.041(3) Uani 0.5 1 d G U P A 1
H13' H 0.5216 0.4427 0.3069 0.049 Uiso 0.5 1 calc R . P A 1
C17' C 0.6551(9) 0.315(2) 0.3369(6) 0.068(4) Uani 0.5 1 d D U P A 1
H17C H 0.7053 0.3440 0.3389 0.082 Uiso 0.5 1 calc R . P A 1
H17D H 0.6533 0.2139 0.3629 0.082 Uiso 0.5 1 calc R . P A 1
C19' C 0.602(3) 0.044(4) 0.2776(13) 0.27(3) Uani 0.5 1 d D U P A 1
H19C H 0.5500 0.0410 0.2739 0.323 Uiso 0.5 1 calc R . P A 1
H19D H 0.6230 -0.0319 0.3089 0.323 Uiso 0.5 1 calc R . P A 1
C20' C 0.6210(14) -0.053(3) 0.2267(9) 0.085(8) Uani 0.5 1 d D U P A 1
H20C H 0.6627 -0.1356 0.2376 0.102 Uiso 0.5 1 calc R . P A 1
H20D H 0.5813 -0.1332 0.2088 0.102 Uiso 0.5 1 calc R . P A 1
C22' C 0.671(3) 0.259(4) 0.1996(15) 0.27(3) Uani 0.5 1 d D U P A 1
H22C H 0.6616 0.3318 0.1666 0.324 Uiso 0.5 1 calc R . P A 1
H22D H 0.7226 0.2351 0.2098 0.324 Uiso 0.5 1 calc R . P A 1
C23' C 0.6462(12) 0.379(2) 0.2449(7) 0.081(6) Uani 0.5 1 d D U P A 1
H23C H 0.6846 0.4637 0.2626 0.098 Uiso 0.5 1 calc R . P A 1
H23D H 0.6052 0.4588 0.2293 0.098 Uiso 0.5 1 calc R . P A 1

loop_
_atom_site_aniso_label
_atom_site_aniso_U_11
_atom_site_aniso_U_22
_atom_site_aniso_U_33
_atom_site_aniso_U_23
_atom_site_aniso_U_13
_atom_site_aniso_U_12
Br10 0.0532(6) 0.0951(9) 0.1350(11) 0.0011(6) 0.0319(6) -0.0112(4)
O21 0.092(6) 0.079(6) 0.078(6) -0.011(4) 0.005(4) 0.001(4)
O21' 0.121(9) 0.125(9) 0.113(8) -0.012(5) 0.026(5) 0.000(5)
N1 0.050(4) 0.064(4) 0.055(4) -0.006(3) 0.006(3) 0.018(3)
N3 0.044(3) 0.039(3) 0.057(3) -0.001(3) 0.014(3) 0.002(2)
N4 0.043(3) 0.032(3) 0.042(3) 0.001(2) 0.006(2) 0.005(2)
N18 0.027(4) 0.032(4) 0.023(4) 0.002(4) 0.016(3) -0.003(3)
N18' 0.061(6) 0.080(6) 0.068(6) -0.023(5) 0.020(4) 0.007(5)
C2 0.041(4) 0.059(5) 0.053(4) 0.005(4) 0.007(3) 0.003(4)
C5 0.050(4) 0.040(4) 0.040(3) 0.005(3) 0.009(3) 0.002(3)
C6 0.061(5) 0.052(5) 0.044(4) 0.002(3) 0.006(3) -0.003(4)
C7 0.087(6) 0.035(4) 0.056(5) -0.002(4) 0.002(4) -0.006(4)
C8 0.075(5) 0.050(5) 0.047(4) -0.002(4) 0.003(4) 0.018(4)
C9 0.053(4) 0.048(4) 0.037(3) -0.001(3) 0.007(3) 0.018(3)
C12 0.051(7) 0.053(7) 0.051(7) 0.004(5) 0.011(4) 0.002(4)
C11 0.040(10) 0.033(9) 0.033(10) 0.001(4) 0.010(4) 0.000(4)
C16 0.053(11) 0.057(11) 0.062(11) -0.006(5) 0.012(5) -0.002(5)
C15 0.045(6) 0.054(6) 0.053(6) 0.001(5) 0.011(4) 0.000(4)
C14 0.038(5) 0.040(5) 0.046(5) -0.005(4) 0.012(4) -0.003(4)
C13 0.044(5) 0.049(5) 0.047(5) -0.003(4) 0.010(4) -0.002(4)
C17 0.061(6) 0.069(6) 0.073(6) -0.011(5) 0.013(4) -0.001(4)
C19 0.098(8) 0.100(8) 0.105(8) 0.009(5) 0.022(5) -0.003(5)
C20 0.046(5) 0.035(5) 0.040(5) -0.002(4) 0.010(4) -0.001(4)
C22 0.108(8) 0.112(8) 0.101(8) -0.003(5) 0.028(5) 0.007(5)
C23 0.197(19) 0.203(19) 0.197(19) -0.002(5) 0.045(6) 0.001(5)
C12' 0.034(5) 0.037(5) 0.036(5) 0.003(4) 0.005(4) 0.004(4)
C11' 0.049(12) 0.046(12) 0.046(12) 0.000(5) 0.013(5) 0.000(5)
C16' 0.041(9) 0.043(9) 0.048(9) -0.006(4) 0.009(4) -0.002(4)
C15' 0.047(6) 0.058(7) 0.051(6) 0.000(5) 0.013(4) 0.000(4)
C14' 0.054(5) 0.054(6) 0.047(5) 0.003(4) 0.015(4) 0.005(4)
C13' 0.043(5) 0.047(5) 0.035(5) 0.000(4) 0.011(4) 0.002(4)
C17' 0.071(6) 0.070(6) 0.065(6) 0.000(5) 0.018(4) 0.008(5)
C19' 0.27(3) 0.27(3) 0.27(3) 0.007(5) 0.064(8) 0.001(5)
C20' 0.084(9) 0.083(9) 0.086(9) 0.005(5) 0.016(5) -0.006(5)
C22' 0.27(3) 0.27(3) 0.27(3) 0.002(5) 0.058(8) -0.001(5)
C23' 0.080(7) 0.080(7) 0.079(7) 0.006(5) 0.007(5) -0.009(5)

loop_
_atom_type_symbol
_atom_type_description
_atom_type_scat_dispersion_real
_atom_type_scat_dispersion_imag
_atom_type_scat_source
C C 0.0030 0.0020 'International Tables Vol C Tables 4.2.6.8 and 6.1.1.4'
H H 0.0000 0.0000 'International Tables Vol C Tables 4.2.6.8 and 6.1.1.4'
Br Br -0.2901 2.4595 'International Tables Vol C Tables 4.2.6.8 and 6.1.1.4'
N N 0.0060 0.0030 'International Tables Vol C Tables 4.2.6.8 and 6.1.1.4'
O O 0.0110 0.0060 'International Tables Vol C Tables 4.2.6.8 and 6.1.1.4'

loop_
_geom_angle_atom_site_label_1
_geom_angle_atom_site_label_2
_geom_angle_atom_site_label_3
_geom_angle
C22 O21 C20 117.0(16)
C20' O21' C22' 133(2)
C2 N1 C9 101.5(6)
C2 N3 N4 99.7(5)
N3 N4 C9 110.3(5)
C5 N4 N3 126.0(5)
C5 N4 C9 123.7(6)
C17 N18 C19 129.7(12)
C17 N18 C23 90.6(9)
C19 N18 C23 97.0(13)
C17' N18' C23' 107.0(11)
C19' N18' C17' 122.2(15)
C19' N18' C23' 128.7(13)
N1 C2 Br10 121.9(5)
N3 C2 Br10 118.2(6)
N3 C2 N1 119.8(7)
N4 C5 C6 116.0(6)
N4 C5 C11 123.4(9)
N4 C5 C11' 118.5(9)
C6 C5 C11 120.6(10)
C6 C5 C11' 125.6(9)
C5 C6 H6 119.6
C5 C6 C7 120.8(7)
C7 C6 H6 119.6
C6 C7 H7 119.2
C8 C7 C6 121.6(7)
C8 C7 H7 119.2
C7 C8 H8 120.6
C7 C8 C9 118.7(7)
C9 C8 H8 120.6
N1 C9 N4 108.7(6)
N1 C9 C8 132.3(7)
C8 C9 N4 119.1(7)
C11 C12 H12 120.0
C11 C12 C13 120.0
C13 C12 H12 120.0
C12 C11 C5 118.5(10)
C16 C11 C5 120.6(10)
C16 C11 C12 120.0
C11 C16 H16 120.0
C11 C16 C15 120.0
C15 C16 H16 120.0
C16 C15 H15 120.0
C14 C15 C16 120.0
C14 C15 H15 120.0
C15 C14 C13 120.0
C15 C14 C17 117.8(9)
C13 C14 C17 122.1(9)
C12 C13 H13 120.0
C14 C13 C12 120.0
C14 C13 H13 120.0
N18 C17 H17A 107.6
N18 C17 H17B 107.6
C14 C17 N18 118.9(12)
C14 C17 H17A 107.6
C14 C17 H17B 107.6
H17A C17 H17B 107.0
N18 C19 H19A 108.3
N18 C19 H19B 108.3
N18 C19 C20 116.1(11)
H19A C19 H19B 107.4
C20 C19 H19A 108.3
C20 C19 H19B 108.3
O21 C20 C19 100.1(10)
O21 C20 H20A 111.7
O21 C20 H20B 111.7
C19 C20 H20A 111.7
C19 C20 H20B 111.7
H20A C20 H20B 109.5
O21 C22 H22A 113.0
O21 C22 H22B 113.0
O21 C22 C23 93.7(12)
H22A C22 H22B 110.4
C23 C22 H22A 113.0
C23 C22 H22B 113.0
N18 C23 C22 89.8(15)
N18 C23 H23A 113.7
N18 C23 H23B 113.7
C22 C23 H23A 113.7
C22 C23 H23B 113.7
H23A C23 H23B 110.9
C11' C12' H12' 120.0
C11' C12' C13' 120.0
C13' C12' H12' 120.0
C12' C11' C5 122.2(9)
C16' C11' C5 117.7(9)
C16' C11' C12' 120.0
C11' C16' H16' 120.0
C15' C16' C11' 120.0
C15' C16' H16' 120.0
C16' C15' H15' 120.0
C16' C15' C14' 120.0
C14' C15' H15' 120.0
C15' C14' C17' 120.5(9)
C13' C14' C15' 120.0
C13' C14' C17' 118.7(9)
C12' C13' H13' 120.0
C14' C13' C12' 120.0
C14' C13' H13' 120.0
N18' C17' C14' 117.1(13)
N18' C17' H17C 108.0
N18' C17' H17D 108.0
C14' C17' H17C 108.0
C14' C17' H17D 108.0
H17C C17' H17D 107.3
N18' C19' H19C 109.0
N18' C19' H19D 109.0
N18' C19' C20' 112.8(13)
H19C C19' H19D 107.8
C20' C19' H19C 109.0
C20' C19' H19D 109.0
O21' C20' C19' 110.9(13)
O21' C20' H20C 109.5
O21' C20' H20D 109.5
C19' C20' H20C 109.5
C19' C20' H20D 109.5
H20C C20' H20D 108.0
O21' C22' H22C 109.8
O21' C22' H22D 109.8
O21' C22' C23' 109.2(13)
H22C C22' H22D 108.3
C23' C22' H22C 109.8
C23' C22' H22D 109.8
N18' C23' C22' 109.2(14)
N18' C23' H23C 109.8
N18' C23' H23D 109.8
C22' C23' H23C 109.8
C22' C23' H23D 109.8
H23C C23' H23D 108.3

loop_
_geom_bond_atom_site_label_1
_geom_bond_atom_site_label_2
_geom_bond_distance
Br10 C2 1.881(7)
O21 C20 1.435(16)
O21 C22 1.399(16)
O21' C20' 1.360(13)
O21' C22' 1.381(14)
N1 C2 1.336(10)
N1 C9 1.345(10)
N3 N4 1.375(7)
N3 C2 1.313(9)
N4 C5 1.375(8)
N4 C9 1.384(8)
N18 C17 1.518(15)
N18 C19 1.566(14)
N18 C23 1.571(14)
N18' C17' 1.421(16)
N18' C19' 1.419(18)
N18' C23' 1.537(16)
C5 C6 1.377(10)
C5 C11 1.452(10)
C5 C11' 1.515(10)
C6 H6 0.9300
C6 C7 1.406(11)
C7 H7 0.9300
C7 C8 1.347(11)
C8 H8 0.9300
C8 C9 1.380(11)
C12 H12 0.9300
C12 C11 1.3900
C12 C13 1.3900
C11 C16 1.3900
C16 H16 0.9300
C16 C15 1.3900
C15 H15 0.9300
C15 C14 1.3900
C14 C13 1.3900
C14 C17 1.395(17)
C13 H13 0.9300
C17 H17A 0.9700
C17 H17B 0.9700
C19 H19A 0.9700
C19 H19B 0.9700
C19 C20 1.620(15)
C20 H20A 0.9700
C20 H20B 0.9700
C22 H22A 0.9700
C22 H22B 0.9700
C22 C23 1.592(18)
C23 H23A 0.9700
C23 H23B 0.9700
C12' H12' 0.9300
C12' C11' 1.3900
C12' C13' 1.3900
C11' C16' 1.3900
C16' H16' 0.9300
C16' C15' 1.3900
C15' H15' 0.9300
C15' C14' 1.3900
C14' C13' 1.3900
C14' C17' 1.528(18)
C13' H13' 0.9300
C17' H17C 0.9700
C17' H17D 0.9700
C19' H19C 0.9700
C19' H19D 0.9700
C19' C20' 1.585(13)
C20' H20C 0.9700
C20' H20D 0.9700
C22' H22C 0.9700
C22' H22D 0.9700
C22' C23' 1.589(14)
C23' H23C 0.9700
C23' H23D 0.9700

loop_
_geom_torsion_atom_site_label_1
_geom_torsion_atom_site_label_2
_geom_torsion_atom_site_label_3
_geom_torsion_atom_site_label_4
_geom_torsion
O21 C22 C23 N18 -93.5(17)
O21' C22' C23' N18' 31(4)
N3 N4 C5 C6 -176.6(6)
N3 N4 C5 C11 4.0(12)
N3 N4 C5 C11' 3.3(12)
N3 N4 C9 N1 -0.6(7)
N3 N4 C9 C8 179.5(6)
N4 N3 C2 Br10 -178.0(4)
N4 N3 C2 N1 -0.7(8)
N4 C5 C6 C7 -3.0(9)
N4 C5 C11 C12 53.9(15)
N4 C5 C11 C16 -136.5(8)
N4 C5 C11' C12' 43.8(14)
N4 C5 C11' C16' -137.9(7)
N18 C19 C20 O21 40(2)
N18' C19' C20' O21' -20(5)
C2 N1 C9 N4 0.1(7)
C2 N1 C9 C8 -179.9(8)
C2 N3 N4 C5 179.5(6)
C2 N3 N4 C9 0.7(7)
C5 N4 C9 N1 -179.3(6)
C5 N4 C9 C8 0.7(9)
C5 C6 C7 C8 1.5(11)
C5 C11 C16 C15 -169.4(16)
C5 C11' C16' C15' -178.3(15)
C6 C5 C11 C12 -125.5(10)
C6 C5 C11 C16 44.1(13)
C6 C5 C11' C12' -136.3(9)
C6 C5 C11' C16' 41.9(13)
C6 C7 C8 C9 1.3(11)
C7 C8 C9 N1 177.7(7)
C7 C8 C9 N4 -2.4(10)
C9 N1 C2 Br10 177.6(5)
C9 N1 C2 N3 0.4(8)
C9 N4 C5 C6 2.0(9)
C9 N4 C5 C11 -177.4(10)
C9 N4 C5 C11' -178.2(9)
C12 C11 C16 C15 0.0
C11 C5 C6 C7 176.4(10)
C11 C12 C13 C14 0.0
C11 C16 C15 C14 0.0
C16 C15 C14 C13 0.0
C16 C15 C14 C17 176.1(14)
C15 C14 C13 C12 0.0
C15 C14 C17 N18 161.7(11)
C13 C12 C11 C5 169.7(16)
C13 C12 C11 C16 0.0
C13 C14 C17 N18 -22.2(19)
C17 N18 C19 C20 -157.8(14)
C17 N18 C23 C22 -148.7(14)
C17 C14 C13 C12 -176.0(14)
C19 N18 C17 C14 -122.7(18)
C19 N18 C23 C22 81.2(15)
C20 O21 C22 C23 85.4(17)
C22 O21 C20 C19 -53.6(19)
C23 N18 C17 C14 137.7(19)
C23 N18 C19 C20 -61(2)
C12' C11' C16' C15' 0.0
C11' C5 C6 C7 177.1(10)
C11' C12' C13' C14' 0.0
C11' C16' C15' C14' 0.0
C16' C15' C14' C13' 0.0
C16' C15' C14' C17' -169.9(13)
C15' C14' C13' C12' 0.0
C15' C14' C17' N18' -158.7(11)
C13' C12' C11' C5 178.2(16)
C13' C12' C11' C16' 0.0
C13' C14' C17' N18' 31.2(17)
C17' N18' C19' C20' -141(2)
C17' N18' C23' C22' 137(2)
C17' C14' C13' C12' 170.1(13)
C19' N18' C17' C14' -124(3)
C19' N18' C23' C22' -26(4)
C20' O21' C22' C23' -47(6)
C22' O21' C20' C19' 40(5)
C23' N18' C17' C14' 71.7(18)
C23' N18' C19' C20' 20(6)
